data_2230175
loop_
_publ_author_name
'Yang, Hojin'
'Kim, Tae Ho'
'Park, Ki-Min'
'Kim, Jineun'

_publ_section_title
;
 Acrinathrin: (<i>S</i>)-cyano(3-phenoxyphenyl)methyl
 (<i>Z</i>)-(1<i>R</i>,3<i>S</i>)-2,2-dimethyl-3-{2-[2,2,2-trifluoro-1-(trifluoromethyl)ethoxycarbonyl]vinyl}cyclopropane-1-carboxylate
;
_journal_coeditor_code WN2431
_journal_issue 5
_journal_name_full 'Acta Crystallographica Section E'
_journal_page_first o1275
_journal_paper_doi 10.1107/S1600536811014760
_journal_volume 67
_journal_year 2011
_chemical_formula_iupac 'C26 H21 F6 N O5'
_chemical_formula_moiety 'C26 H21 F6 N O5'
_chemical_formula_sum 'C26 H21 F6 N O5'
_chemical_formula_weight 541.44
_chemical_name_systematic
;
(<i>S</i>)-cyano(3-phenoxyphenyl)methyl
(<i>Z</i>)-(1<i>R</i>,3<i>S</i>)-2,2-dimethyl-3-{2-[2,2,2-trifluoro-1-
(trifluoromethyl)ethoxycarbonyl]vinyl}cyclopropane-1-carboxylate
;
_space_group_IT_number 19
_symmetry_cell_setting orthorhombic
_symmetry_space_group_name_Hall 'P 2ac 2ab'
_symmetry_space_group_name_H-M 'P 21 21 21'
_atom_sites_solution_hydrogens geom
_atom_sites_solution_primary direct
_atom_sites_solution_secondary difmap
_audit_creation_method SHELXTL
_cell_angle_alpha 90.00
_cell_angle_beta 90.00
_cell_angle_gamma 90.00
_cell_formula_units_Z 4
_cell_length_a 7.4932(2)
_cell_length_b 9.2679(2)
_cell_length_c 36.9165(8)
_cell_measurement_reflns_used 6226
_cell_measurement_temperature 173(2)
_cell_measurement_theta_max 23.11
_cell_measurement_theta_min 2.27
_cell_volume 2563.71(10)
_computing_cell_refinement 'SAINT (Bruker, 2006)'
_computing_data_collection 'APEX2 (Bruker, 2006)'
_computing_data_reduction 'SAINT (Bruker, 2006)'
_computing_molecular_graphics
;
SHELXTL (Sheldrick, 2008) and DIAMOND (Brandenburg, 1998)
;
_computing_publication_material 'SHELXTL (Sheldrick, 2008)'
_computing_structure_refinement 'SHELXTL (Sheldrick, 2008)'
_computing_structure_solution 'SHELXTL (Sheldrick, 2008)'
_diffrn_ambient_temperature 173(2)
_diffrn_measured_fraction_theta_full 0.998
_diffrn_measured_fraction_theta_max 0.998
_diffrn_measurement_device_type 'Bruker APEXII CCD'
_diffrn_measurement_method '\f and \w'
_diffrn_radiation_monochromator graphite
_diffrn_radiation_source 'fine-focus sealed tube'
_diffrn_radiation_type MoK\a
_diffrn_radiation_wavelength 0.71073
_diffrn_reflns_av_R_equivalents 0.0419
_diffrn_reflns_av_sigmaI/netI 0.0292
_diffrn_reflns_limit_h_max 9
_diffrn_reflns_limit_h_min -7
_diffrn_reflns_limit_k_max 12
_diffrn_reflns_limit_k_min -12
_diffrn_reflns_limit_l_max 42
_diffrn_reflns_limit_l_min -49
_diffrn_reflns_number 24962
_diffrn_reflns_theta_full 28.31
_diffrn_reflns_theta_max 28.31
_diffrn_reflns_theta_min 2.21
_exptl_absorpt_coefficient_mu 0.125
_exptl_absorpt_correction_T_max 0.9839
_exptl_absorpt_correction_T_min 0.9790
_exptl_absorpt_correction_type multi-scan
_exptl_absorpt_process_details '(SADABS; Sheldrick, 1996)'
_exptl_crystal_colour colourless
_exptl_crystal_density_diffrn 1.403
_exptl_crystal_density_method 'not measured'
_exptl_crystal_description plate
_exptl_crystal_F_000 1112
_exptl_crystal_size_max 0.17
_exptl_crystal_size_mid 0.14
_exptl_crystal_size_min 0.13
_refine_diff_density_max 0.292
_refine_diff_density_min -0.199
_refine_ls_extinction_method none
_refine_ls_goodness_of_fit_ref 1.057
_refine_ls_hydrogen_treatment constr
_refine_ls_matrix_type full
_refine_ls_number_parameters 345
_refine_ls_number_reflns 3634
_refine_ls_number_restraints 0
_refine_ls_restrained_S_all 1.057
_refine_ls_R_factor_all 0.0613
_refine_ls_R_factor_gt 0.0428
_refine_ls_shift/su_max 0.001
_refine_ls_shift/su_mean 0.000
_refine_ls_structure_factor_coef Fsqd
_refine_ls_weighting_details 'calc w = 1/[\s^2^(Fo^2^)+(0.0327P)^2^+0.8807P] where P=(Fo^2^+2Fc^2^)/3'
_refine_ls_weighting_scheme calc
_refine_ls_wR_factor_gt 0.0910
_refine_ls_wR_factor_ref 0.0987
_reflns_number_gt 2868
_reflns_number_total 3634
_reflns_threshold_expression I>2\s(I)
_cod_data_source_file wn2431.cif
_cod_data_source_block I
_cod_database_code 2230175
_cod_database_fobs_code 2230175

loop_
_symmetry_equiv_pos_as_xyz
'x, y, z'
'-x+1/2, -y, z+1/2'
'-x, y+1/2, -z+1/2'
'x+1/2, -y+1/2, -z'

loop_
_atom_site_type_symbol
_atom_site_label
_atom_site_fract_x
_atom_site_fract_y
_atom_site_fract_z
_atom_site_U_iso_or_equiv
_atom_site_adp_type
_atom_site_calc_flag
_atom_site_refinement_flags
_atom_site_occupancy
_atom_site_symmetry_multiplicity
_atom_site_disorder_assembly
_atom_site_disorder_group
F F1 0.9406(3) 0.7188(4) 0.39798(7) 0.1086(9) Uani d . 1 1 . .
F F2 0.8936(3) 0.6123(3) 0.44823(6) 0.0915(7) Uani d . 1 1 . .
F F3 0.9197(3) 0.8418(3) 0.44673(7) 0.0964(8) Uani d . 1 1 . .
F F4 0.5707(4) 0.6522(2) 0.47933(5) 0.0852(7) Uani d . 1 1 . .
F F5 0.5953(4) 0.8812(2) 0.47448(6) 0.1013(9) Uani d . 1 1 . .
F F6 0.3792(3) 0.7694(3) 0.44896(7) 0.0873(7) Uani d . 1 1 . .
O O1 0.6010(3) 0.61863(19) 0.40474(5) 0.0423(5) Uani d . 1 1 . .
O O2 0.4704(3) 0.7556(2) 0.36230(5) 0.0566(6) Uani d . 1 1 . .
O O3 0.3658(3) 0.3918(2) 0.25488(5) 0.0545(6) Uani d . 1 1 . .
O O4 0.3278(2) 0.57874(18) 0.21721(4) 0.0337(4) Uani d . 1 1 . .
O O5 -0.0634(2) 0.6201(3) 0.10760(5) 0.0673(8) Uani d . 1 1 . .
N N1 0.7583(4) 0.5008(3) 0.20012(6) 0.0564(7) Uani d . 1 1 . .
C C1 0.8548(5) 0.7284(4) 0.42894(10) 0.0629(9) Uani d . 1 1 . .
C C2 0.5516(5) 0.7623(4) 0.45687(9) 0.0610(9) Uani d . 1 1 . .
C C3 0.6580(4) 0.7456(3) 0.42269(7) 0.0431(7) Uani d . 1 1 . .
H H3 0.6367 0.8309 0.4067 0.052 Uiso calc R 1 1 . .
C C4 0.5049(4) 0.6380(3) 0.37320(7) 0.0375(6) Uani d . 1 1 . .
C C5 0.4624(4) 0.4984(3) 0.35754(6) 0.0412(7) Uani d . 1 1 . .
H H5 0.5242 0.4163 0.3665 0.049 Uiso calc R 1 1 . .
C C6 0.3425(4) 0.4784(3) 0.33150(6) 0.0412(7) Uani d . 1 1 . .
H H6 0.3310 0.3832 0.3223 0.049 Uiso calc R 1 1 . .
C C7 0.2268(4) 0.5881(3) 0.31574(6) 0.0366(6) Uani d . 1 1 . .
H H7 0.2238 0.6811 0.3295 0.044 Uiso calc R 1 1 . .
C C8 0.0544(4) 0.5510(3) 0.29675(7) 0.0437(7) Uani d . 1 1 . .
C C9 0.2095(4) 0.6050(3) 0.27442(6) 0.0384(6) Uani d . 1 1 . .
H H9 0.1973 0.7070 0.2659 0.046 Uiso calc R 1 1 . .
C C10 -0.0072(5) 0.3963(4) 0.29394(9) 0.0660(10) Uani d . 1 1 . .
H H10B 0.0954 0.3340 0.2888 0.099 Uiso calc R 1 1 . .
H H10A -0.0947 0.3877 0.2743 0.099 Uiso calc R 1 1 . .
H H10C -0.0622 0.3670 0.3169 0.099 Uiso calc R 1 1 . .
C C11 -0.0958(4) 0.6583(4) 0.30134(9) 0.0614(9) Uani d . 1 1 . .
H H11A -0.1767 0.6520 0.2805 0.092 Uiso calc R 1 1 . .
H H11B -0.0465 0.7560 0.3029 0.092 Uiso calc R 1 1 . .
H H11C -0.1617 0.6364 0.3236 0.092 Uiso calc R 1 1 . .
C C12 0.3083(4) 0.5105(3) 0.24965(6) 0.0378(6) Uani d . 1 1 . .
C C13 0.4145(3) 0.4969(3) 0.18922(6) 0.0304(5) Uani d . 1 1 . .
H H13 0.3725 0.3946 0.1905 0.036 Uiso calc R 1 1 . .
C C14 0.6090(4) 0.4999(3) 0.19511(6) 0.0394(6) Uani d . 1 1 . .
C C15 0.3567(3) 0.5607(3) 0.15333(6) 0.0278(5) Uani d . 1 1 . .
C C16 0.4784(3) 0.6086(3) 0.12799(6) 0.0314(5) Uani d . 1 1 . .
H H16 0.6028 0.6030 0.1328 0.038 Uiso calc R 1 1 . .
C C17 0.4178(3) 0.6650(3) 0.09551(6) 0.0344(6) Uani d . 1 1 . .
H H17 0.5014 0.6983 0.0781 0.041 Uiso calc R 1 1 . .
C C18 0.2380(3) 0.6735(3) 0.08809(6) 0.0339(6) Uani d . 1 1 . .
H H18 0.1972 0.7142 0.0660 0.041 Uiso calc R 1 1 . .
C C19 0.1186(3) 0.6220(3) 0.11322(7) 0.0369(6) Uani d . 1 1 . .
C C20 0.1758(3) 0.5663(3) 0.14596(6) 0.0371(6) Uani d . 1 1 . .
H H20 0.0918 0.5321 0.1632 0.044 Uiso calc R 1 1 . .
C C21 -0.1298(3) 0.6912(4) 0.07707(7) 0.0426(7) Uani d . 1 1 . .
C C22 -0.1479(4) 0.8371(4) 0.07716(8) 0.0487(7) Uani d . 1 1 . .
H H22 -0.1069 0.8922 0.0972 0.058 Uiso calc R 1 1 . .
C C23 -0.2266(4) 0.9048(4) 0.04787(9) 0.0542(8) Uani d . 1 1 . .
H H23 -0.2392 1.0068 0.0477 0.065 Uiso calc R 1 1 . .
C C24 -0.2859(4) 0.8259(4) 0.01934(8) 0.0506(8) Uani d . 1 1 . .
H H24 -0.3414 0.8728 -0.0006 0.061 Uiso calc R 1 1 . .
C C25 -0.2664(4) 0.6809(4) 0.01912(8) 0.0522(8) Uani d . 1 1 . .
H H25 -0.3072 0.6267 -0.0011 0.063 Uiso calc R 1 1 . .
C C26 -0.1869(4) 0.6104(4) 0.04824(8) 0.0501(7) Uani d . 1 1 . .
H H26 -0.1727 0.5086 0.0481 0.060 Uiso calc R 1 1 . .

loop_
_atom_site_aniso_label
_atom_site_aniso_U_11
_atom_site_aniso_U_22
_atom_site_aniso_U_33
_atom_site_aniso_U_12
_atom_site_aniso_U_13
_atom_site_aniso_U_23
F1 0.0654(14) 0.164(3) 0.0968(17) -0.0054(18) 0.0156(14) 0.0000(18)
F2 0.0805(16) 0.0831(15) 0.1108(17) 0.0176(14) -0.0389(14) 0.0186(14)
F3 0.0823(16) 0.0920(17) 0.1148(18) -0.0321(14) -0.0483(15) 0.0006(15)
F4 0.128(2) 0.0805(14) 0.0467(10) -0.0099(15) 0.0096(13) 0.0122(11)
F5 0.148(2) 0.0745(14) 0.0815(14) -0.0317(17) 0.0167(16) -0.0427(13)
F6 0.0680(14) 0.0754(15) 0.1185(19) 0.0067(13) 0.0178(14) -0.0171(15)
O1 0.0582(12) 0.0328(9) 0.0358(9) 0.0009(10) -0.0143(9) 0.0010(8)
O2 0.0780(16) 0.0350(10) 0.0567(12) -0.0099(11) -0.0328(12) 0.0126(10)
O3 0.0876(16) 0.0437(11) 0.0322(9) 0.0203(12) 0.0059(10) 0.0060(9)
O4 0.0429(10) 0.0363(9) 0.0220(7) 0.0062(8) -0.0007(7) 0.0018(7)
O5 0.0226(9) 0.124(2) 0.0551(12) -0.0031(13) -0.0015(9) 0.0512(14)
N1 0.0415(15) 0.081(2) 0.0462(14) 0.0060(15) -0.0110(12) 0.0057(14)
C1 0.059(2) 0.066(2) 0.063(2) -0.0061(19) -0.0203(18) 0.0057(19)
C2 0.079(3) 0.0510(19) 0.0535(18) -0.007(2) 0.0002(18) -0.0089(17)
C3 0.0546(17) 0.0342(13) 0.0406(14) -0.0057(14) -0.0144(13) 0.0024(13)
C4 0.0439(16) 0.0384(14) 0.0300(12) -0.0039(13) -0.0055(12) 0.0061(11)
C5 0.0659(19) 0.0307(12) 0.0270(12) -0.0002(14) -0.0048(13) 0.0051(11)
C6 0.0648(19) 0.0347(13) 0.0242(12) -0.0046(14) -0.0021(13) -0.0011(11)
C7 0.0490(16) 0.0368(13) 0.0240(11) -0.0020(12) 0.0003(11) -0.0044(11)
C8 0.0476(17) 0.0554(17) 0.0281(12) -0.0031(15) -0.0002(12) -0.0086(12)
C9 0.0511(16) 0.0399(13) 0.0241(11) 0.0057(14) -0.0019(11) -0.0007(11)
C10 0.067(2) 0.073(2) 0.0578(19) -0.024(2) -0.0022(17) -0.0117(18)
C11 0.0468(18) 0.086(3) 0.0518(17) 0.0070(19) 0.0022(15) -0.0103(18)
C12 0.0481(16) 0.0427(14) 0.0227(11) 0.0023(13) -0.0032(11) 0.0012(11)
C13 0.0318(13) 0.0351(12) 0.0242(11) 0.0028(11) -0.0003(10) 0.0005(10)
C14 0.0399(16) 0.0500(16) 0.0282(12) 0.0063(14) -0.0058(11) 0.0014(12)
C15 0.0297(13) 0.0301(11) 0.0236(10) 0.0003(10) 0.0002(9) -0.0011(9)
C16 0.0239(12) 0.0368(12) 0.0335(12) 0.0000(11) -0.0007(10) -0.0002(11)
C17 0.0269(13) 0.0485(15) 0.0278(12) -0.0017(12) 0.0062(10) 0.0069(11)
C18 0.0309(13) 0.0482(15) 0.0225(11) 0.0012(12) 0.0000(10) 0.0056(11)
C19 0.0219(12) 0.0547(16) 0.0342(12) 0.0003(12) 0.0003(10) 0.0084(13)
C20 0.0265(13) 0.0551(16) 0.0295(12) -0.0005(12) 0.0050(10) 0.0114(12)
C21 0.0184(12) 0.073(2) 0.0368(14) 0.0001(13) 0.0015(11) 0.0218(14)
C22 0.0356(16) 0.067(2) 0.0435(15) -0.0086(15) -0.0002(13) -0.0039(15)
C23 0.0386(16) 0.0540(18) 0.070(2) 0.0045(15) 0.0009(15) 0.0117(17)
C24 0.0356(16) 0.075(2) 0.0418(16) 0.0067(16) -0.0019(13) 0.0170(16)
C25 0.0433(17) 0.079(2) 0.0344(15) 0.0005(17) 0.0020(14) -0.0077(15)
C26 0.0361(15) 0.0515(16) 0.0627(19) 0.0066(15) 0.0088(14) 0.0013(16)

loop_
_atom_type_symbol
_atom_type_description
_atom_type_scat_dispersion_real
_atom_type_scat_dispersion_imag
_atom_type_scat_source
C C 0.0033 0.0016 'International Tables Vol C Tables 4.2.6.8 and 6.1.1.4'
H H 0.0000 0.0000 'International Tables Vol C Tables 4.2.6.8 and 6.1.1.4'
N N 0.0061 0.0033 'International Tables Vol C Tables 4.2.6.8 and 6.1.1.4'
O O 0.0106 0.0060 'International Tables Vol C Tables 4.2.6.8 and 6.1.1.4'
F F 0.0171 0.0103 'International Tables Vol C Tables 4.2.6.8 and 6.1.1.4'

loop_
_geom_angle_atom_site_label_1
_geom_angle_atom_site_label_2
_geom_angle_atom_site_label_3
_geom_angle_site_symmetry_1
_geom_angle_site_symmetry_3
_geom_angle
_geom_angle_publ_flag
C4 O1 C3 . . 116.3(2) ?
C12 O4 C13 . . 115.84(19) ?
C19 O5 C21 . . 117.8(2) ?
F1 C1 F2 . . 107.8(3) ?
F1 C1 F3 . . 107.7(3) ?
F2 C1 F3 . . 107.2(3) ?
F1 C1 C3 . . 110.8(3) ?
F2 C1 C3 . . 112.7(3) ?
F3 C1 C3 . . 110.5(3) ?
F5 C2 F4 . . 108.0(3) ?
F5 C2 F6 . . 108.0(3) ?
F4 C2 F6 . . 106.4(3) ?
F5 C2 C3 . . 111.6(3) ?
F4 C2 C3 . . 113.0(3) ?
F6 C2 C3 . . 109.7(3) ?
O1 C3 C2 . . 108.6(2) ?
O1 C3 C1 . . 106.2(3) ?
C2 C3 C1 . . 113.8(3) ?
O1 C3 H3 . . 109.4 ?
C2 C3 H3 . . 109.4 ?
C1 C3 H3 . . 109.4 ?
O2 C4 O1 . . 121.2(2) ?
O2 C4 C5 . . 129.3(2) ?
O1 C4 C5 . . 109.5(2) ?
C6 C5 C4 . . 124.1(3) ?
C6 C5 H5 . . 118.0 ?
C4 C5 H5 . . 118.0 ?
C5 C6 C7 . . 126.4(2) ?
C5 C6 H6 . . 116.8 ?
C7 C6 H6 . . 116.8 ?
C6 C7 C8 . . 122.4(2) ?
C6 C7 C9 . . 121.1(2) ?
C8 C7 C9 . . 59.36(17) ?
C6 C7 H7 . . 114.4 ?
C8 C7 H7 . . 114.4 ?
C9 C7 H7 . . 114.4 ?
C10 C8 C7 . . 120.7(3) ?
C10 C8 C9 . . 120.8(3) ?
C7 C8 C9 . . 61.29(18) ?
C10 C8 C11 . . 113.9(3) ?
C7 C8 C11 . . 115.8(2) ?
C9 C8 C11 . . 114.6(3) ?
C12 C9 C8 . . 122.1(2) ?
C12 C9 C7 . . 121.0(2) ?
C8 C9 C7 . . 59.35(17) ?
C12 C9 H9 . . 114.5 ?
C8 C9 H9 . . 114.5 ?
C7 C9 H9 . . 114.5 ?
C8 C10 H10B . . 109.5 ?
C8 C10 H10A . . 109.5 ?
H10B C10 H10A . . 109.5 ?
C8 C10 H10C . . 109.5 ?
H10B C10 H10C . . 109.5 ?
H10A C10 H10C . . 109.5 ?
C8 C11 H11A . . 109.5 ?
C8 C11 H11B . . 109.5 ?
H11A C11 H11B . . 109.5 ?
C8 C11 H11C . . 109.5 ?
H11A C11 H11C . . 109.5 ?
H11B C11 H11C . . 109.5 ?
O3 C12 O4 . . 122.0(2) ?
O3 C12 C9 . . 129.0(2) ?
O4 C12 C9 . . 109.0(2) ?
O4 C13 C14 . . 109.3(2) ?
O4 C13 C15 . . 107.07(18) ?
C14 C13 C15 . . 113.9(2) ?
O4 C13 H13 . . 108.8 ?
C14 C13 H13 . . 108.8 ?
C15 C13 H13 . . 108.8 ?
N1 C14 C13 . . 178.9(3) ?
C16 C15 C20 . . 120.2(2) ?
C16 C15 C13 . . 122.0(2) ?
C20 C15 C13 . . 117.8(2) ?
C15 C16 C17 . . 119.4(2) ?
C15 C16 H16 . . 120.3 ?
C17 C16 H16 . . 120.3 ?
C18 C17 C16 . . 121.0(2) ?
C18 C17 H17 . . 119.5 ?
C16 C17 H17 . . 119.5 ?
C19 C18 C17 . . 118.9(2) ?
C19 C18 H18 . . 120.6 ?
C17 C18 H18 . . 120.6 ?
C18 C19 O5 . . 123.1(2) ?
C18 C19 C20 . . 121.2(2) ?
O5 C19 C20 . . 115.7(2) ?
C19 C20 C15 . . 119.3(2) ?
C19 C20 H20 . . 120.3 ?
C15 C20 H20 . . 120.3 ?
C22 C21 C26 . . 121.0(3) ?
C22 C21 O5 . . 120.2(3) ?
C26 C21 O5 . . 118.7(3) ?
C21 C22 C23 . . 119.5(3) ?
C21 C22 H22 . . 120.2 ?
C23 C22 H22 . . 120.2 ?
C24 C23 C22 . . 120.1(3) ?
C24 C23 H23 . . 119.9 ?
C22 C23 H23 . . 119.9 ?
C25 C24 C23 . . 120.3(3) ?
C25 C24 H24 . . 119.8 ?
C23 C24 H24 . . 119.8 ?
C24 C25 C26 . . 120.5(3) ?
C24 C25 H25 . . 119.7 ?
C26 C25 H25 . . 119.7 ?
C21 C26 C25 . . 118.5(3) ?
C21 C26 H26 . . 120.7 ?
C25 C26 H26 . . 120.7 ?

loop_
_geom_bond_atom_site_label_1
_geom_bond_atom_site_label_2
_geom_bond_site_symmetry_2
_geom_bond_distance
_geom_bond_publ_flag
F1 C1 . 1.315(4) ?
F2 C1 . 1.322(4) ?
F3 C1 . 1.332(4) ?
F4 C2 . 1.322(4) ?
F5 C2 . 1.321(4) ?
F6 C2 . 1.326(4) ?
O1 C4 . 1.381(3) ?
O1 C3 . 1.416(3) ?
O2 C4 . 1.190(3) ?
O3 C12 . 1.197(3) ?
O4 C12 . 1.362(3) ?
O4 C13 . 1.437(3) ?
O5 C19 . 1.380(3) ?
O5 C21 . 1.397(3) ?
N1 C14 . 1.134(4) ?
C1 C3 . 1.501(5) ?
C2 C3 . 1.500(4) ?
C3 H3 . 1.0000 ?
C4 C5 . 1.453(4) ?
C5 C6 . 1.329(4) ?
C5 H5 . 0.9500 ?
C6 C7 . 1.457(4) ?
C6 H6 . 0.9500 ?
C7 C8 . 1.509(4) ?
C7 C9 . 1.539(3) ?
C7 H7 . 1.0000 ?
C8 C10 . 1.509(4) ?
C8 C9 . 1.510(4) ?
C8 C11 . 1.512(4) ?
C9 C12 . 1.466(4) ?
C9 H9 . 1.0000 ?
C10 H10B . 0.9800 ?
C10 H10A . 0.9800 ?
C10 H10C . 0.9800 ?
C11 H11A . 0.9800 ?
C11 H11B . 0.9800 ?
C11 H11C . 0.9800 ?
C13 C14 . 1.474(4) ?
C13 C15 . 1.514(3) ?
C13 H13 . 1.0000 ?
C15 C16 . 1.380(3) ?
C15 C20 . 1.383(4) ?
C16 C17 . 1.385(3) ?
C16 H16 . 0.9500 ?
C17 C18 . 1.377(4) ?
C17 H17 . 0.9500 ?
C18 C19 . 1.374(3) ?
C18 H18 . 0.9500 ?
C19 C20 . 1.383(3) ?
C20 H20 . 0.9500 ?
C21 C22 . 1.359(4) ?
C21 C26 . 1.370(4) ?
C22 C23 . 1.382(4) ?
C22 H22 . 0.9500 ?
C23 C24 . 1.357(4) ?
C23 H23 . 0.9500 ?
C24 C25 . 1.352(4) ?
C24 H24 . 0.9500 ?
C25 C26 . 1.392(4) ?
C25 H25 . 0.9500 ?
C26 H26 . 0.9500 ?

loop_
_geom_hbond_atom_site_label_D
_geom_hbond_atom_site_label_H
_geom_hbond_atom_site_label_A
_geom_hbond_site_symmetry_A
_geom_hbond_distance_DH
_geom_hbond_distance_HA
_geom_hbond_distance_DA
_geom_hbond_angle_DHA
_geom_hbond_publ_flag
C26 H26 F3 3_645 0.95 2.45 3.200(4) 135.4 y
C17 H17 Cg1 1_655 0.95 2.51 3.4210(10) 160.9 y

loop_
_geom_torsion_atom_site_label_1
_geom_torsion_atom_site_label_2
_geom_torsion_atom_site_label_3
_geom_torsion_atom_site_label_4
_geom_torsion_site_symmetry_1
_geom_torsion_site_symmetry_2
_geom_torsion_site_symmetry_3
_geom_torsion_site_symmetry_4
_geom_torsion
_geom_torsion_publ_flag
C4 O1 C3 C2 . . . . 109.0(3) ?
C4 O1 C3 C1 . . . . -128.2(3) ?
F5 C2 C3 O1 . . . . -178.4(3) ?
F4 C2 C3 O1 . . . . 59.8(4) ?
F6 C2 C3 O1 . . . . -58.8(3) ?
F5 C2 C3 C1 . . . . 63.5(4) ?
F4 C2 C3 C1 . . . . -58.3(4) ?
F6 C2 C3 C1 . . . . -176.8(3) ?
F1 C1 C3 O1 . . . . 62.5(4) ?
F2 C1 C3 O1 . . . . -58.3(4) ?
F3 C1 C3 O1 . . . . -178.3(2) ?
F1 C1 C3 C2 . . . . -178.1(3) ?
F2 C1 C3 C2 . . . . 61.1(4) ?
F3 C1 C3 C2 . . . . -58.8(4) ?
C3 O1 C4 O2 . . . . -1.1(4) ?
C3 O1 C4 C5 . . . . 178.0(2) ?
O2 C4 C5 C6 . . . . -15.1(5) ?
O1 C4 C5 C6 . . . . 166.0(3) ?
C4 C5 C6 C7 . . . . -3.8(5) ?
C5 C6 C7 C8 . . . . -157.7(3) ?
C5 C6 C7 C9 . . . . 131.1(3) ?
C6 C7 C8 C10 . . . . 1.1(4) ?
C9 C7 C8 C10 . . . . 110.8(3) ?
C6 C7 C8 C9 . . . . -109.6(3) ?
C6 C7 C8 C11 . . . . 145.2(3) ?
C9 C7 C8 C11 . . . . -105.2(3) ?
C10 C8 C9 C12 . . . . -1.0(4) ?
C7 C8 C9 C12 . . . . 109.6(3) ?
C11 C8 C9 C12 . . . . -143.3(3) ?
C10 C8 C9 C7 . . . . -110.5(3) ?
C11 C8 C9 C7 . . . . 107.2(3) ?
C6 C7 C9 C12 . . . . 0.3(4) ?
C8 C7 C9 C12 . . . . -111.4(3) ?
C6 C7 C9 C8 . . . . 111.7(3) ?
C13 O4 C12 O3 . . . . 2.7(4) ?
C13 O4 C12 C9 . . . . -176.9(2) ?
C8 C9 C12 O3 . . . . -46.8(4) ?
C7 C9 C12 O3 . . . . 24.2(5) ?
C8 C9 C12 O4 . . . . 132.7(2) ?
C7 C9 C12 O4 . . . . -156.3(2) ?
C12 O4 C13 C14 . . . . -79.2(3) ?
C12 O4 C13 C15 . . . . 157.0(2) ?
O4 C13 C14 N1 . . . . 7E1(2) ?
C15 C13 C14 N1 . . . . -17E1(9) ?
O4 C13 C15 C16 . . . . 124.6(2) ?
C14 C13 C15 C16 . . . . 3.7(3) ?
O4 C13 C15 C20 . . . . -57.2(3) ?
C14 C13 C15 C20 . . . . -178.1(3) ?
C20 C15 C16 C17 . . . . 1.3(4) ?
C13 C15 C16 C17 . . . . 179.5(2) ?
C15 C16 C17 C18 . . . . -0.2(4) ?
C16 C17 C18 C19 . . . . -1.4(4) ?
C17 C18 C19 O5 . . . . -177.1(3) ?
C17 C18 C19 C20 . . . . 1.9(4) ?
C21 O5 C19 C18 . . . . -8.8(5) ?
C21 O5 C19 C20 . . . . 172.2(3) ?
C18 C19 C20 C15 . . . . -0.8(5) ?
O5 C19 C20 C15 . . . . 178.3(3) ?
C16 C15 C20 C19 . . . . -0.9(4) ?
C13 C15 C20 C19 . . . . -179.1(2) ?
C19 O5 C21 C22 . . . . -78.7(4) ?
C19 O5 C21 C26 . . . . 105.6(3) ?
C26 C21 C22 C23 . . . . 0.5(5) ?
O5 C21 C22 C23 . . . . -175.0(2) ?
C21 C22 C23 C24 . . . . 0.3(5) ?
C22 C23 C24 C25 . . . . -0.9(5) ?
C23 C24 C25 C26 . . . . 0.6(5) ?
C22 C21 C26 C25 . . . . -0.8(4) ?
O5 C21 C26 C25 . . . . 174.8(2) ?
C24 C25 C26 C21 . . . . 0.2(5) ?

loop_
_cod_related_entry_id
_cod_related_entry_database
_cod_related_entry_code
1 ChemSpider 4941233
